data_7227847
loop_
_publ_author_name
'Li, Pei-Zhou'
'Wang, Xiao-Jun'
'Liu, Jia'
'Liang, Jie'
'Chen, Jie Yi Jalyn'
'Zhao, Yanli'

_publ_section_title
;
 Two Metal-Organic Frameworks Sharing Same Basic Framework Show Distinct
 Interpenetration Degrees and Different Performance on CO2 Catalytic
 Conversion
;
_journal_name_full CrystEngComm
_journal_paper_doi 10.1039/C7CE00100B
_journal_year 2017
_chemical_formula_sum 'C61 H40 Cu2 N12 O10'
_chemical_formula_weight 1228.13
_chemical_name_common NTU-140
_chemical_name_systematic T41a
_chemical_properties_physical ', Moisture-sensitive'
_space_group_crystal_system tetragonal
_space_group_IT_number 94
_space_group_name_Hall 'P 4n 2n'
_space_group_name_H-M_alt 'P 42 21 2'
_symmetry_space_group_name_Hall 'P 4n 2n'
_symmetry_space_group_name_H-M 'P 42 21 2'
_atom_sites_solution_hydrogens mixed
_audit_creation_method SHELXL-2014/8
_audit_update_record
;
2017-03-11 deposited with the CCDC.
2017-03-14 downloaded from the CCDC.
;
_cell_angle_alpha 90
_cell_angle_beta 90
_cell_angle_gamma 90
_cell_formula_units_Z 4
_cell_length_a 22.8050(5)
_cell_length_b 22.8050(5)
_cell_length_c 44.0727(12)
_cell_measurement_reflns_used 872
_cell_measurement_temperature 293(2)
_cell_measurement_theta_max 73.14
_cell_measurement_theta_min 3.26
_cell_volume 22920.8(9)
_computing_cell_refinement
;
CrysAlisPro, Agilent Technologies,
Version 1.171.36.28 (release 01-02-2013 CrysAlis171 .NET)
;
_computing_data_collection
;
CrysAlisPro, Agilent Technologies,
Version 1.171.36.28 (release 01-02-2013 CrysAlis171 .NET)
;
_computing_data_reduction
;
CrysAlisPro, Agilent Technologies,
Version 1.171.36.28 (release 01-02-2013 CrysAlis171 .NET)
;
_computing_molecular_graphics
;
O. V. Dolomanov, L. J. Bourhis, R. J. Gildea, J. A. K. Howard and H. Puschmann,
OLEX2: a complete structure solution, refinement and analysis program.
J. Appl. Cryst. (2009). 42, 339-341.
;
_computing_publication_material
;
O. V. Dolomanov, L. J. Bourhis, R. J. Gildea, J. A. K. Howard and H. Puschmann,
OLEX2: a complete structure solution, refinement and analysis program.
J. Appl. Cryst. (2009). 42, 339-341.
;
_computing_structure_refinement 'SHELXL-2014/8 (Sheldrick, 2014)'
_computing_structure_solution 'SHELXS-2014/8 (Sheldrick, 2014)'
_diffrn_ambient_temperature 293(2)
_diffrn_measured_fraction_theta_full 0.993
_diffrn_measured_fraction_theta_max 0.974
_diffrn_measurement_device_type 'SuperNova, Dual, Cu at zero, Atlas'
_diffrn_measurement_method '\w scans'
_diffrn_radiation_type CuK\a
_diffrn_radiation_wavelength 1.54184
_diffrn_reflns_av_R_equivalents 0.0911
_diffrn_reflns_av_unetI/netI 0.1563
_diffrn_reflns_Laue_measured_fraction_full 0.993
_diffrn_reflns_Laue_measured_fraction_max 0.974
_diffrn_reflns_limit_h_max 26
_diffrn_reflns_limit_h_min -24
_diffrn_reflns_limit_k_max 28
_diffrn_reflns_limit_k_min -9
_diffrn_reflns_limit_l_max 53
_diffrn_reflns_limit_l_min -28
_diffrn_reflns_number 45495
_diffrn_reflns_point_group_measured_fraction_full 0.958
_diffrn_reflns_point_group_measured_fraction_max 0.925
_diffrn_reflns_theta_full 67.684
_diffrn_reflns_theta_max 73.332
_diffrn_reflns_theta_min 3.396
_diffrn_source 'fine-focus sealed tube'
_exptl_absorpt_coefficient_mu 0.376
_exptl_absorpt_correction_T_max 0.947
_exptl_absorpt_correction_T_min 0.939
_exptl_absorpt_correction_type multi-scan
_exptl_absorpt_process_details
;
CrysAlisPro, Agilent Technologies,
Version 1.171.36.28 (release 01-02-2013 CrysAlis171 .NET)
(compiled Feb  1 2013,16:14:44)
Empirical absorption correction using spherical harmonics,
 implemented in SCALE3 ABSPACK scaling algorithm.
;
_exptl_crystal_colour blue
_exptl_crystal_density_diffrn 0.356
_exptl_crystal_density_meas ?
_exptl_crystal_description block
_exptl_crystal_F_000 2512
_exptl_crystal_recrystallization_method 'solvothermal assemably'
_exptl_crystal_size_max 0.166
_exptl_crystal_size_mid 0.148
_exptl_crystal_size_min 0.144
_platon_squeeze_details
;
 The unit cell contains 88 DMF molecules, which have been treated as a 
 diffuse contribution to the overall scattering without specific atom 
 positions by SQUEEZE/PLATON.
 Thus, given the contribution of disordered solvents, the overall 
 formula, formula weight, density, F(000) should be 
 {Cu~2~((C~57~H~36~N~12~)(COO)~4~)(H~2~O)~2??22(DMF)}~n~,
 2836.11,0.822,3391,respectively.
;
_refine_diff_density_max 0.276
_refine_diff_density_min -0.196
_refine_diff_density_rms 0.021
_refine_ls_abs_structure_details
;
 Flack x determined using 1105 quotients [(I+)-(I-)]/[(I+)+(I-)]
 (Parsons, Flack and Wagner, Acta Cryst. B69 (2013) 249-259).
;
_refine_ls_abs_structure_Flack 0.20(5)
_refine_ls_extinction_method none
_refine_ls_goodness_of_fit_ref 0.804
_refine_ls_hydrogen_treatment constr
_refine_ls_matrix_type full
_refine_ls_number_parameters 384
_refine_ls_number_reflns 21339
_refine_ls_number_restraints 18
_refine_ls_restrained_S_all 0.811
_refine_ls_R_factor_all 0.1627
_refine_ls_R_factor_gt 0.0697
_refine_ls_shift/su_max 0.031
_refine_ls_shift/su_mean 0.001
_refine_ls_structure_factor_coef Fsqd
_refine_ls_weighting_details 'w=1/[\s^2^(Fo^2^)+(0.0057P)^2^] where P=(Fo^2^+2Fc^2^)/3'
_refine_ls_weighting_scheme calc
_refine_ls_wR_factor_gt 0.1125
_refine_ls_wR_factor_ref 0.1370
_reflns_Friedel_coverage 0.725
_reflns_Friedel_fraction_full 0.914
_reflns_Friedel_fraction_max 0.866
_reflns_number_gt 5470
_reflns_number_total 21339
_reflns_threshold_expression 'I > 2\s(I)'
_cod_data_source_file c7ce00100b2.cif
_cod_data_source_block t41a
_cod_depositor_comments
;
The following automatic conversions were performed:

'_exptl_crystal_density_meas' value 'none' was changed to '?' - the
value is perceived as not measured.

Automatic conversion script
Id: cif_fix_values 4973 2017-02-22 13:04:09Z antanas 
;
_cod_original_cell_volume 22920.8(12)
_cod_database_code 7227847
_shelx_shelxl_version_number 2014/8
_shelx_space_group_comment
;
The symmetry employed for this shelxl refinement is uniquely defined
by the following loop, which should always be used as a source of
symmetry information in preference to the above space-group names.
They are only intended as comments.
;
_shelx_estimated_absorpt_t_min 0.939
_shelx_estimated_absorpt_t_max 0.947
_exptl_absorpt_special_details
; 
 ? 
;

loop_
_space_group_symop_operation_xyz
'x, y, z'
'-y+1/2, x+1/2, z+1/2'
'-x, -y, z'
'y+1/2, -x+1/2, z+1/2'
'x+1/2, -y+1/2, -z+1/2'
'y, x, -z'
'-x+1/2, y+1/2, -z+1/2'
'-y, -x, -z'

loop_
_atom_site_label
_atom_site_type_symbol
_atom_site_fract_x
_atom_site_fract_y
_atom_site_fract_z
_atom_site_U_iso_or_equiv
_atom_site_adp_type
_atom_site_occupancy
_atom_site_site_symmetry_order
_atom_site_calc_flag
_atom_site_refinement_flags_posn
_atom_site_refinement_flags_adp
_atom_site_refinement_flags_occupancy
Cu1 Cu 0.55582(4) 0.48451(4) 0.36105(2) 0.1079(3) Uani 1 1 d . . .
O1 O 0.5322(2) 0.4296(2) 0.33004(10) 0.1241(17) Uani 1 1 d . . .
O2 O 0.4347(2) 0.4555(2) 0.32993(11) 0.1273(17) Uani 1 1 d . . .
O3 O 0.0703(2) 0.0329(2) -0.10794(13) 0.1258(18) Uani 1 1 d . . .
O4 O 0.04305(19) -0.0613(2) -0.10741(7) 0.1107(15) Uani 1 1 d . . .
O5 O 0.64690(19) 0.4565(2) 0.36094(14) 0.183(2) Uani 1 1 d . . .
H5A H 0.667271 0.485651 0.355317 0.220 Uiso 1 1 d R U .
H5B H 0.655842 0.449641 0.379567 0.220 Uiso 1 1 d R U .
N1 N 0.4319(4) 0.2544(4) 0.2284(2) 0.192(4) Uani 1 1 d . . .
N2 N 0.3766(4) 0.2523(6) 0.2141(3) 0.320(8) Uani 1 1 d . . .
N3 N 0.3814(4) 0.2110(6) 0.1940(3) 0.310(8) Uani 1 1 d . . .
N4 N 0.2757(5) -0.1085(4) 0.0325(2) 0.227(5) Uani 1 1 d . . .
N5 N 0.2337(4) -0.1096(4) 0.0133(2) 0.213(5) Uani 1 1 d . . .
N6 N 0.2423(3) -0.0648(4) -0.00407(12) 0.130(2) Uani 1 1 d . U .
C1 C 0.4773(3) 0.4246(4) 0.32022(15) 0.123(3) Uani 1 1 d . U .
C2 C 0.4652(4) 0.3785(4) 0.29707(18) 0.146(4) Uani 1 1 d . . .
C3 C 0.5087(5) 0.3465(5) 0.2869(2) 0.212(6) Uani 1 1 d . . .
H3 H 0.545995 0.350996 0.295108 0.254 Uiso 1 1 calc R U .
C4 C 0.4998(4) 0.3072(5) 0.2645(2) 0.195(5) Uani 1 1 d . . .
H4 H 0.531148 0.284852 0.257481 0.234 Uiso 1 1 calc R U .
C5 C 0.4479(5) 0.2997(4) 0.2524(2) 0.153(4) Uani 1 1 d . . .
C6 C 0.3993(4) 0.3320(5) 0.2618(2) 0.198(5) Uani 1 1 d . . .
H6 H 0.362318 0.327194 0.253277 0.237 Uiso 1 1 calc R U .
C7 C 0.4099(4) 0.3716(5) 0.2847(2) 0.183(5) Uani 1 1 d . . .
H7 H 0.379140 0.394216 0.292057 0.220 Uiso 1 1 calc R U .
C8 C 0.4665(4) 0.2153(5) 0.2137(2) 0.165(4) Uani 1 1 d . . .
H8 H 0.506471 0.210211 0.216958 0.198 Uiso 1 1 calc R U .
C9 C 0.4331(5) 0.1845(5) 0.1933(2) 0.158(4) Uani 1 1 d . . .
C10 C 0.4523(4) 0.1393(5) 0.17346(18) 0.143(3) Uani 1 1 d . U .
C11 C 0.5078(4) 0.1146(4) 0.17375(19) 0.145(3) Uani 1 1 d . . .
H11 H 0.535605 0.127821 0.187587 0.174 Uiso 1 1 calc R U .
C12 C 0.5213(4) 0.0727(4) 0.15458(16) 0.133(3) Uani 1 1 d . . .
H12 H 0.558821 0.056874 0.155500 0.159 Uiso 1 1 calc R U .
C13 C 0.4815(3) 0.0499(3) 0.13228(18) 0.121(3) Uani 1 1 d . . .
C14 C 0.4266(3) 0.0744(4) 0.1325(2) 0.156(4) Uani 1 1 d . . .
H14 H 0.397669 0.059484 0.119773 0.188 Uiso 1 1 calc R U .
C15 C 0.4137(4) 0.1223(5) 0.1519(2) 0.179(4) Uani 1 1 d . . .
H15 H 0.378338 0.142187 0.149818 0.215 Uiso 1 1 calc R U .
C16 C 0.500000 0.000000 0.1101(3) 0.114(3) Uani 1 2 d S T P
C17 C 0.4483(3) -0.0171(4) 0.08983(15) 0.111(2) Uani 1 1 d . . .
C18 C 0.4234(4) -0.0713(4) 0.08913(18) 0.150(4) Uani 1 1 d . . .
H18 H 0.437284 -0.099255 0.102708 0.180 Uiso 1 1 calc R U .
C19 C 0.3791(4) -0.0876(4) 0.06981(19) 0.162(4) Uani 1 1 d . . .
H19 H 0.364480 -0.125652 0.070414 0.194 Uiso 1 1 calc R U .
C20 C 0.3568(4) -0.0484(4) 0.0499(2) 0.134(3) Uani 1 1 d . . .
C21 C 0.3809(3) 0.0095(4) 0.04813(15) 0.140(3) Uani 1 1 d . . .
H21 H 0.366101 0.037746 0.034992 0.168 Uiso 1 1 calc R U .
C22 C 0.4291(3) 0.0208(3) 0.06786(14) 0.121(3) Uani 1 1 d . . .
H22 H 0.448753 0.056310 0.065692 0.145 Uiso 1 1 calc R U .
C23 C 0.3055(4) -0.0597(4) 0.0290(2) 0.136(3) Uani 1 1 d . . .
C24 C 0.2831(3) -0.0299(4) 0.00668(15) 0.141(3) Uani 1 1 d . . .
H24 H 0.293619 0.007233 -0.000092 0.169 Uiso 1 1 calc R U .
C25 C 0.2006(5) -0.0560(4) -0.0269(2) 0.153(4) Uani 1 1 d . . .
C26 C 0.1620(4) -0.0963(3) -0.03865(19) 0.149(3) Uani 1 1 d . . .
H26 H 0.162526 -0.133839 -0.030435 0.179 Uiso 1 1 calc R U .
C27 C 0.1218(3) -0.0852(4) -0.06223(13) 0.138(3) Uani 1 1 d . . .
H27 H 0.097574 -0.114881 -0.069415 0.166 Uiso 1 1 calc R U .
C28 C 0.1190(4) -0.0304(3) -0.07431(17) 0.123(3) Uani 1 1 d . . .
C29 C 0.1576(3) 0.0130(4) -0.06457(19) 0.152(3) Uani 1 1 d . . .
H29 H 0.157498 0.049626 -0.073851 0.182 Uiso 1 1 calc R U .
C30 C 0.1971(3) 0.0011(4) -0.04027(18) 0.152(4) Uani 1 1 d . . .
H30 H 0.221165 0.030905 -0.033022 0.182 Uiso 1 1 calc R U .
C31 C 0.0751(3) -0.0198(4) -0.09830(15) 0.128(3) Uani 1 1 d . . .

loop_
_atom_site_aniso_label
_atom_site_aniso_U_11
_atom_site_aniso_U_22
_atom_site_aniso_U_33
_atom_site_aniso_U_23
_atom_site_aniso_U_13
_atom_site_aniso_U_12
Cu1 0.1202(6) 0.1101(6) 0.0935(5) -0.0067(6) 0.0013(7) 0.0185(6)
O1 0.169(5) 0.114(4) 0.089(3) -0.036(3) 0.001(3) 0.008(3)
O2 0.110(3) 0.151(5) 0.121(4) 0.009(4) -0.009(3) 0.018(3)
O3 0.118(4) 0.121(4) 0.139(5) -0.020(4) 0.006(3) -0.018(3)
O4 0.117(3) 0.167(4) 0.048(2) -0.015(3) -0.045(2) -0.010(3)
O5 0.133(4) 0.179(5) 0.237(6) 0.007(6) 0.011(5) 0.022(4)
N1 0.137(7) 0.228(10) 0.212(10) -0.057(8) 0.018(7) 0.003(7)
N2 0.105(6) 0.439(19) 0.416(18) -0.283(14) -0.037(9) 0.068(9)
N3 0.129(7) 0.370(16) 0.431(18) -0.292(14) -0.040(9) 0.055(9)
N4 0.265(11) 0.239(10) 0.178(8) 0.079(8) -0.137(8) -0.100(9)
N5 0.235(10) 0.224(9) 0.180(9) 0.099(7) -0.117(8) -0.105(8)
N6 0.149(5) 0.190(6) 0.052(3) 0.013(4) -0.071(3) -0.026(5)
C1 0.115(5) 0.191(7) 0.062(4) -0.006(4) -0.042(4) -0.006(6)
C2 0.154(8) 0.185(9) 0.098(6) -0.067(6) 0.050(6) 0.010(7)
C3 0.240(14) 0.253(12) 0.142(8) -0.140(8) -0.015(9) 0.020(11)
C4 0.094(6) 0.264(14) 0.226(12) -0.039(11) -0.012(8) 0.042(7)
C5 0.144(8) 0.154(8) 0.163(9) -0.069(7) -0.014(8) 0.020(7)
C6 0.163(9) 0.223(11) 0.207(10) -0.153(9) -0.044(8) 0.025(8)
C7 0.101(6) 0.221(12) 0.228(12) -0.008(10) -0.014(8) 0.046(7)
C8 0.126(7) 0.190(10) 0.180(10) -0.004(8) 0.040(8) 0.035(7)
C9 0.163(9) 0.190(10) 0.121(7) -0.052(7) -0.023(7) -0.029(8)
C10 0.148(7) 0.201(8) 0.079(5) -0.054(5) -0.018(5) -0.020(7)
C11 0.115(6) 0.188(10) 0.131(7) -0.020(7) 0.007(6) 0.016(7)
C12 0.129(6) 0.155(7) 0.115(6) -0.030(5) 0.014(6) 0.010(6)
C13 0.096(4) 0.143(6) 0.125(7) -0.016(5) -0.018(5) -0.029(5)
C14 0.099(5) 0.196(9) 0.174(10) -0.065(8) -0.007(6) -0.005(6)
C15 0.124(7) 0.229(11) 0.186(10) -0.071(9) -0.011(7) -0.005(8)
C16 0.104(8) 0.128(9) 0.108(7) 0.000 0.000 -0.024(7)
C17 0.107(5) 0.137(6) 0.090(5) -0.021(5) 0.001(4) -0.019(5)
C18 0.160(8) 0.161(8) 0.129(7) 0.011(6) -0.084(6) -0.026(6)
C19 0.209(10) 0.124(7) 0.151(9) 0.027(6) -0.048(8) -0.060(7)
C20 0.139(7) 0.144(7) 0.120(7) -0.010(6) 0.005(6) -0.042(6)
C21 0.160(7) 0.169(8) 0.092(5) -0.001(6) -0.058(5) -0.032(7)
C22 0.149(7) 0.113(5) 0.101(5) 0.031(5) -0.023(5) -0.024(5)
C23 0.123(6) 0.153(7) 0.133(7) 0.005(7) -0.058(6) -0.021(6)
C24 0.131(6) 0.212(10) 0.079(5) 0.020(6) -0.039(5) -0.050(6)
C25 0.205(10) 0.123(7) 0.132(8) -0.025(7) 0.012(7) -0.040(7)
C26 0.183(9) 0.113(6) 0.151(8) 0.010(6) -0.013(7) -0.042(6)
C27 0.109(5) 0.241(10) 0.064(4) 0.027(5) -0.059(4) -0.028(6)
C28 0.156(7) 0.117(6) 0.097(5) 0.037(5) 0.015(5) -0.008(5)
C29 0.142(7) 0.127(7) 0.187(9) 0.028(7) -0.040(7) -0.050(6)
C30 0.119(6) 0.175(9) 0.162(8) 0.034(7) -0.076(6) -0.036(6)
C31 0.106(5) 0.195(8) 0.083(5) -0.035(6) -0.078(4) 0.012(6)

loop_
_atom_type_symbol
_atom_type_description
_atom_type_scat_dispersion_real
_atom_type_scat_dispersion_imag
_atom_type_scat_source
C C 0.0181 0.0091 'International Tables Vol C Tables 4.2.6.8 and 6.1.1.4'
H H 0.0000 0.0000 'International Tables Vol C Tables 4.2.6.8 and 6.1.1.4'
Cu Cu -1.9646 0.5888 'International Tables Vol C Tables 4.2.6.8 and 6.1.1.4'
N N 0.0311 0.0180 'International Tables Vol C Tables 4.2.6.8 and 6.1.1.4'
O O 0.0492 0.0322 'International Tables Vol C Tables 4.2.6.8 and 6.1.1.4'

loop_
_geom_angle_atom_site_label_1
_geom_angle_atom_site_label_2
_geom_angle_atom_site_label_3
_geom_angle
_geom_angle_site_symmetry_1
_geom_angle_site_symmetry_3
O1 Cu1 O3 90.31(19) . 4
O1 Cu1 O4 167.4(2) . 2
O3 Cu1 O4 87.4(2) 4 2
O1 Cu1 O2 89.3(2) . 3_665
O3 Cu1 O2 170.3(2) 4 3_665
O4 Cu1 O2 90.80(18) 2 3_665
O1 Cu1 O5 94.3(2) . .
O3 Cu1 O5 94.0(2) 4 .
O4 Cu1 O5 98.3(2) 2 .
O2 Cu1 O5 95.7(2) 3_665 .
O1 Cu1 Cu1 84.52(15) . 3_665
O3 Cu1 Cu1 84.95(14) 4 3_665
O4 Cu1 Cu1 82.95(15) 2 3_665
O2 Cu1 Cu1 85.37(15) 3_665 3_665
O5 Cu1 Cu1 178.39(14) . 3_665
C1 O1 Cu1 123.2(5) . .
C1 O2 Cu1 122.7(5) . 3_665
C31 O3 Cu1 123.1(4) . 2_544
C31 O4 Cu1 125.6(5) . 4_454
Cu1 O5 H5A 107.0 . .
Cu1 O5 H5B 106.1 . .
H5A O5 H5B 106.9 . .
C8 N1 N2 106.5(9) . .
C8 N1 C5 129.7(10) . .
N2 N1 C5 123.2(10) . .
N3 N2 N1 104.8(9) . .
N2 N3 C9 115.1(10) . .
C23 N4 N5 109.2(9) . .
N6 N5 N4 105.3(8) . .
N5 N6 C24 111.8(6) . .
N5 N6 C25 115.9(8) . .
C24 N6 C25 131.0(9) . .
O2 C1 O1 124.2(7) . .
O2 C1 C2 118.6(7) . .
O1 C1 C2 117.1(8) . .
C3 C2 C7 119.4(9) . .
C3 C2 C1 119.2(10) . .
C7 C2 C1 121.3(9) . .
C2 C3 C4 120.5(11) . .
C2 C3 H3 119.8 . .
C4 C3 H3 119.7 . .
C5 C4 C3 121.4(11) . .
C5 C4 H4 119.2 . .
C3 C4 H4 119.4 . .
C4 C5 C6 121.9(10) . .
C4 C5 N1 126.0(11) . .
C6 C5 N1 112.1(9) . .
C5 C6 C7 115.2(9) . .
C5 C6 H6 122.5 . .
C7 C6 H6 122.4 . .
C2 C7 C6 121.7(9) . .
C2 C7 H7 119.1 . .
C6 C7 H7 119.2 . .
C9 C8 N1 109.1(9) . .
C9 C8 H8 125.4 . .
N1 C8 H8 125.5 . .
C8 C9 N3 104.0(10) . .
C8 C9 C10 127.2(12) . .
N3 C9 C10 128.4(10) . .
C15 C10 C11 119.0(9) . .
C15 C10 C9 116.1(10) . .
C11 C10 C9 124.8(9) . .
C12 C11 C10 120.3(10) . .
C12 C11 H11 119.9 . .
C10 C11 H11 119.8 . .
C11 C12 C13 123.8(9) . .
C11 C12 H12 118.1 . .
C13 C12 H12 118.1 . .
C14 C13 C12 115.2(8) . .
C14 C13 C16 123.3(7) . .
C12 C13 C16 121.5(7) . .
C13 C14 C15 120.5(8) . .
C13 C14 H14 119.8 . .
C15 C14 H14 119.8 . .
C10 C15 C14 120.7(10) . .
C10 C15 H15 119.7 . .
C14 C15 H15 119.7 . .
C17 C16 C17 108.6(9) 3_655 .
C17 C16 C13 112.9(4) 3_655 .
C17 C16 C13 110.1(4) . .
C17 C16 C13 110.1(4) 3_655 3_655
C17 C16 C13 112.9(4) . 3_655
C13 C16 C13 102.3(9) . 3_655
C22 C17 C18 115.1(7) . .
C22 C17 C16 119.8(7) . .
C18 C17 C16 124.6(7) . .
C17 C18 C19 124.6(8) . .
C17 C18 H18 117.7 . .
C19 C18 H18 117.7 . .
C20 C19 C18 120.1(9) . .
C20 C19 H19 119.9 . .
C18 C19 H19 120.0 . .
C19 C20 C21 119.9(8) . .
C19 C20 C23 125.1(9) . .
C21 C20 C23 114.9(9) . .
C20 C21 C22 115.5(8) . .
C20 C21 H21 122.3 . .
C22 C21 H21 122.2 . .
C17 C22 C21 124.2(7) . .
C17 C22 H22 117.9 . .
C21 C22 H22 117.9 . .
N4 C23 C24 109.0(8) . .
N4 C23 C20 118.4(9) . .
C24 C23 C20 132.6(10) . .
N6 C24 C23 103.7(8) . .
N6 C24 H24 128.2 . .
C23 C24 H24 128.2 . .
C26 C25 C30 114.6(9) . .
C26 C25 N6 127.8(9) . .
C30 C25 N6 117.6(8) . .
C25 C26 C27 125.2(9) . .
C25 C26 H26 117.4 . .
C27 C26 H26 117.5 . .
C28 C27 C26 119.0(8) . .
C28 C27 H27 120.5 . .
C26 C27 H27 120.5 . .
C27 C28 C29 120.2(8) . .
C27 C28 C31 117.6(8) . .
C29 C28 C31 122.2(8) . .
C28 C29 C30 119.7(8) . .
C28 C29 H29 120.1 . .
C30 C29 H29 120.2 . .
C25 C30 C29 121.2(8) . .
C25 C30 H30 119.4 . .
C29 C30 H30 119.4 . .
O4 C31 O3 123.3(6) . .
O4 C31 C28 119.9(8) . .
O3 C31 C28 116.7(7) . .

loop_
_geom_bond_atom_site_label_1
_geom_bond_atom_site_label_2
_geom_bond_distance
_geom_bond_site_symmetry_2
Cu1 O1 1.931(4) .
Cu1 O3 1.925(6) 4
Cu1 O4 1.931(3) 2
Cu1 O2 1.949(5) 3_665
Cu1 O5 2.173(4) .
Cu1 Cu1 2.6420(17) 3_665
O1 C1 1.329(7) .
O2 C1 1.273(8) .
O3 C31 1.279(9) .
O4 C31 1.261(8) .
O5 H5A 0.8485 .
O5 H5B 0.8602 .
N1 C8 1.354(10) .
N1 N2 1.411(11) .
N1 C5 1.522(11) .
N2 N3 1.294(11) .
N3 C9 1.327(13) .
N4 C23 1.313(10) .
N4 N5 1.277(9) .
N5 N6 1.291(9) .
N6 C24 1.314(8) .
N6 C25 1.397(10) .
C1 C2 1.491(10) .
C2 C3 1.311(12) .
C2 C7 1.383(11) .
C3 C4 1.350(12) .
C3 H3 0.9300 .
C4 C5 1.308(12) .
C4 H4 0.9300 .
C5 C6 1.396(11) .
C6 C7 1.373(11) .
C6 H6 0.9300 .
C7 H7 0.9300 .
C8 C9 1.374(12) .
C8 H8 0.9300 .
C9 C10 1.419(12) .
C10 C15 1.351(10) .
C10 C11 1.386(11) .
C11 C12 1.312(9) .
C11 H11 0.9300 .
C12 C13 1.435(9) .
C12 H12 0.9300 .
C13 C14 1.370(9) .
C13 C16 1.558(9) .
C14 C15 1.421(11) .
C14 H14 0.9300 .
C15 H15 0.9300 .
C16 C17 1.530(8) 3_655
C16 C17 1.530(8) .
C17 C22 1.371(9) .
C17 C18 1.360(10) .
C18 C19 1.371(9) .
C18 H18 0.9300 .
C19 C20 1.353(10) .
C19 H19 0.9300 .
C20 C21 1.432(10) .
C20 C23 1.509(10) .
C21 C22 1.425(8) .
C21 H21 0.9300 .
C22 H22 0.9300 .
C23 C24 1.300(10) .
C24 H24 0.9300 .
C25 C26 1.373(10) .
C25 C30 1.433(11) .
C26 C27 1.409(9) .
C26 H26 0.9300 .
C27 C28 1.360(10) .
C27 H27 0.9300 .
C28 C29 1.391(9) .
C28 C31 1.477(9) .
C29 C30 1.427(9) .
C29 H29 0.9300 .
C30 H30 0.9300 .

loop_
_platon_squeeze_void_nr
_platon_squeeze_void_average_x
_platon_squeeze_void_average_y
_platon_squeeze_void_average_z
_platon_squeeze_void_volume
_platon_squeeze_void_count_electrons
1 -0.015 -0.009 -0.001 18890.5 3517.4
